data_7013944
loop_
_publ_author_name
'Solntsev, Pavlo V.'
'Sieler, Joachim'
'Krautscheid, Harald'
'Domasevitch, Konstantin V.'

_publ_section_title
;
 Fused pyridazines: rigid multidentates for designing and fine-tuning
 the structure of hybrid organic/inorganic frameworks.
;
_journal_issue 8
_journal_name_full 'Dalton transactions (Cambridge, England : 2003)'
_journal_page_first 1153
_journal_page_last 1158
_journal_paper_doi 10.1039/b316561b
_journal_year 2004
_chemical_formula_sum 'C17 H22 Cl2 Cu2 I2 N4'
_chemical_formula_weight 734.17
_chemical_name_common
;
Copper(i) Iodide 2:1 Complex with 2,2,7,7-Tetramethyl-
1,2,3,6,7,8-Hexahydro-cinnolino(5,4,3-cde)cinnoline, dichloromethane
solvate
;
_chemical_name_systematic
;
Copper(I) Iodide 2:1 Complex with
2,2,7,7-Tetramethyl-1,2,3,6,7,8-Hexahydro-cinnolino[5,4,3-cde]cinnoline,
dichloromethane solvate
;
_space_group_IT_number 166
_symmetry_cell_setting trigonal
_symmetry_space_group_name_Hall '-R 3 2"'
_symmetry_space_group_name_H-M 'R -3 m :H'
_atom_sites_solution_hydrogens geom
_atom_sites_solution_primary direct
_atom_sites_solution_secondary difmap
_audit_creation_method SHELXL-97
_cell_angle_alpha 90.00
_cell_angle_beta 90.00
_cell_angle_gamma 120.00
_cell_formula_units_Z 9
_cell_length_a 26.1899(14)
_cell_length_b 26.1899(14)
_cell_length_c 9.6096(10)
_cell_measurement_temperature 223(2)
_cell_volume 5708.3(7)
_computing_structure_refinement 'SHELXL-97 (Sheldrick, 1997)'
_computing_structure_solution 'SHELXS-97 (Sheldrick, 1990)'
_diffrn_ambient_temperature 223(2)
_diffrn_measured_fraction_theta_full 0.316
_diffrn_measured_fraction_theta_max 0.316
_diffrn_measurement_device_type 'Siemens SMART CCD'
_diffrn_measurement_method 'omega scans'
_diffrn_radiation_monochromator graphite
_diffrn_radiation_source 'fine-focus sealed tube'
_diffrn_radiation_type MoK\a
_diffrn_radiation_wavelength 0.71073
_diffrn_reflns_av_R_equivalents 0.0559
_diffrn_reflns_av_sigmaI/netI 0.0345
_diffrn_reflns_limit_h_max 22
_diffrn_reflns_limit_h_min -33
_diffrn_reflns_limit_k_max 32
_diffrn_reflns_limit_k_min -30
_diffrn_reflns_limit_l_max 12
_diffrn_reflns_limit_l_min -2
_diffrn_reflns_number 5412
_diffrn_reflns_theta_full 27.10
_diffrn_reflns_theta_max 27.10
_diffrn_reflns_theta_min 7.34
_exptl_absorpt_coefficient_mu 4.330
_exptl_absorpt_correction_T_max 0.6246
_exptl_absorpt_correction_T_min 0.4493
_exptl_crystal_colour brown
_exptl_crystal_density_diffrn 1.922
_exptl_crystal_density_method 'not measured'
_exptl_crystal_description prism
_exptl_crystal_F_000 3150
_exptl_crystal_size_max 0.22
_exptl_crystal_size_mid 0.18
_exptl_crystal_size_min 0.12
_refine_diff_density_max 1.751
_refine_diff_density_min -1.490
_refine_diff_density_rms 0.184
_refine_ls_extinction_method none
_refine_ls_goodness_of_fit_ref 1.221
_refine_ls_hydrogen_treatment mixed
_refine_ls_matrix_type full
_refine_ls_number_parameters 95
_refine_ls_number_reflns 1422
_refine_ls_number_restraints 0
_refine_ls_restrained_S_all 1.221
_refine_ls_R_factor_all 0.0647
_refine_ls_R_factor_gt 0.0618
_refine_ls_shift/su_max 0.001
_refine_ls_shift/su_mean 0.000
_refine_ls_structure_factor_coef Fsqd
_refine_ls_weighting_details 'w=1/[\s^2^(Fo^2^)+(0.0620P)^2^+120.0994P] where P=(Fo^2^+2Fc^2^)/3'
_refine_ls_weighting_scheme calc
_refine_ls_wR_factor_gt 0.1494
_refine_ls_wR_factor_ref 0.1512
_reflns_number_gt 1345
_reflns_number_total 1422
_reflns_threshold_expression >2sigma(I)
_cod_data_source_file b316561b.txt
_cod_data_source_block c1600
_cod_depositor_comments
;
The following automatic conversions were performed:
'_symmetry_cell_setting' value 'Trigonal' changed to 'trigonal' according
to '/home/saulius/struct/CIF-dictionaries/cif_core.dic' dictionary named
'cif_core.dic' version 2.4.1 from 2010-06-29.

Automatic conversion script
Id: cif_fix_enum 1527 2010-12-29 10:47:43Z saulius 

The following automatic conversions were performed:

'_refine_ls_weighting_scheme' value 'calc
w=1/[\s^2^(Fo^2^)+(0.0620P)^2^+120.0994P] where P=(Fo^2^+2Fc^2^)/3'
was changed to 'calc'. New tag '_refine_ls_weighting_details' was
created. The value of the new tag was set to
'w=1/[\s^2^(Fo^2^)+(0.0620P)^2^+120.0994P] where P=(Fo^2^+2Fc^2^)/3'.

Automatic conversion script
Id: cif_fix_values 3143 2015-03-26 13:38:13Z robertas 
;
_cod_original_sg_symbol_H-M R-3m
_cod_database_code 7013944

loop_
_symmetry_equiv_pos_as_xyz
'x, y, z'
'-y, x-y, z'
'-x+y, -x, z'
'y, x, -z'
'x-y, -y, -z'
'-x, -x+y, -z'
'x+2/3, y+1/3, z+1/3'
'-y+2/3, x-y+1/3, z+1/3'
'-x+y+2/3, -x+1/3, z+1/3'
'y+2/3, x+1/3, -z+1/3'
'x-y+2/3, -y+1/3, -z+1/3'
'-x+2/3, -x+y+1/3, -z+1/3'
'x+1/3, y+2/3, z+2/3'
'-y+1/3, x-y+2/3, z+2/3'
'-x+y+1/3, -x+2/3, z+2/3'
'y+1/3, x+2/3, -z+2/3'
'x-y+1/3, -y+2/3, -z+2/3'
'-x+1/3, -x+y+2/3, -z+2/3'
'-x, -y, -z'
'y, -x+y, -z'
'x-y, x, -z'
'-y, -x, z'
'-x+y, y, z'
'x, x-y, z'
'-x+2/3, -y+1/3, -z+1/3'
'y+2/3, -x+y+1/3, -z+1/3'
'x-y+2/3, x+1/3, -z+1/3'
'-y+2/3, -x+1/3, z+1/3'
'-x+y+2/3, y+1/3, z+1/3'
'x+2/3, x-y+1/3, z+1/3'
'-x+1/3, -y+2/3, -z+2/3'
'y+1/3, -x+y+2/3, -z+2/3'
'x-y+1/3, x+2/3, -z+2/3'
'-y+1/3, -x+2/3, z+2/3'
'-x+y+1/3, y+2/3, z+2/3'
'x+1/3, x-y+2/3, z+2/3'

loop_
_atom_site_label
_atom_site_type_symbol
_atom_site_fract_x
_atom_site_fract_y
_atom_site_fract_z
_atom_site_U_iso_or_equiv
_atom_site_adp_type
_atom_site_occupancy
_atom_site_calc_flag
_atom_site_refinement_flags
_atom_site_disorder_assembly
_atom_site_disorder_group
Cu1 Cu 0.01620(5) 0.34953(5) 0.6667 0.0293(3) Uani 1 d S . .
I1 I 0.0000 0.26224(3) 0.5000 0.0341(3) Uani 1 d S . .
N1 N 0.0845(3) 0.3512(3) 0.7743(5) 0.0255(12) Uani 1 d . . .
C1 C 0.1368(3) 0.3689(3) 0.7192(6) 0.0236(13) Uani 1 d . . .
C2 C 0.1757(2) 0.3515(4) 0.7760(9) 0.0225(18) Uani 1 d S . .
C3 C 0.1558(4) 0.4080(4) 0.5920(7) 0.0368(18) Uani 1 d . . .
C5 C 0.2323(4) 0.4645(7) 0.4141(13) 0.055(4) Uani 1 d S . .
C4A C 0.2206(5) 0.4411(9) 0.569(2) 0.024(4) Uani 0.50 d SP . .
C4B C 0.2041(5) 0.4081(11) 0.5132(19) 0.027(4) Uani 0.50 d SP . .
C6B C 0.1752(6) 0.3505(11) 0.431(2) 0.039(5) Uani 0.50 d SP . .
C6A C 0.2451(5) 0.4902(10) 0.685(3) 0.044(6) Uani 0.50 d SP . .
C7 C 0.2483(8) 0.4965(15) 0.896(4) 0.062(8) Uani 0.50 d SP . .
Cl2 Cl 0.2602(9) 0.4714(10) 1.024(2) 0.112(6) Uani 0.25 d P . .
Cl1 Cl 0.2791(7) 0.5582(14) 0.819(2) 0.207(11) Uani 0.50 d SP . .

loop_
_atom_site_aniso_label
_atom_site_aniso_U_11
_atom_site_aniso_U_22
_atom_site_aniso_U_33
_atom_site_aniso_U_23
_atom_site_aniso_U_13
_atom_site_aniso_U_12
Cu1 0.0348(6) 0.0348(6) 0.0250(5) 0.0027(2) -0.0027(2) 0.0224(6)
I1 0.0414(5) 0.0341(3) 0.0291(4) -0.00247(13) -0.0049(3) 0.0207(2)
N1 0.025(3) 0.038(3) 0.016(2) 0.004(2) 0.001(2) 0.018(3)
C1 0.026(3) 0.024(3) 0.020(3) 0.002(2) 0.002(2) 0.012(3)
C2 0.024(3) 0.027(5) 0.017(3) 0.003(4) 0.0017(18) 0.014(2)
C3 0.038(4) 0.057(5) 0.029(3) 0.022(3) 0.010(3) 0.034(4)
C5 0.054(5) 0.077(10) 0.042(6) 0.041(7) 0.021(3) 0.038(5)
C4A 0.025(7) 0.021(10) 0.026(9) -0.001(8) 0.000(4) 0.011(5)
C4B 0.029(7) 0.039(13) 0.017(8) 0.018(9) 0.009(5) 0.019(6)
C6B 0.045(10) 0.042(13) 0.030(9) -0.002(9) -0.001(4) 0.021(6)
C6A 0.045(11) 0.020(10) 0.058(14) 0.003(9) 0.001(5) 0.010(5)
C7 0.055(13) 0.07(2) 0.066(18) -0.018(15) -0.009(7) 0.033(10)
Cl2 0.123(14) 0.131(15) 0.094(10) 0.018(10) -0.018(9) 0.073(12)
Cl1 0.27(2) 0.21(3) 0.121(13) 0.056(15) 0.028(8) 0.107(13)

loop_
_atom_type_symbol
_atom_type_description
_atom_type_scat_dispersion_real
_atom_type_scat_dispersion_imag
_atom_type_scat_source
C C 0.0033 0.0016 'International Tables Vol C Tables 4.2.6.8 and 6.1.1.4'
H H 0.0000 0.0000 'International Tables Vol C Tables 4.2.6.8 and 6.1.1.4'
N N 0.0061 0.0033 'International Tables Vol C Tables 4.2.6.8 and 6.1.1.4'
Cu Cu 0.3201 1.2651 'International Tables Vol C Tables 4.2.6.8 and 6.1.1.4'
I I -0.4742 1.8119 'International Tables Vol C Tables 4.2.6.8 and 6.1.1.4'
Cl Cl 0.1484 0.1585 'International Tables Vol C Tables 4.2.6.8 and 6.1.1.4'

loop_
_geom_angle_atom_site_label_1
_geom_angle_atom_site_label_2
_geom_angle_atom_site_label_3
_geom_angle
_geom_angle_site_symmetry_1
_geom_angle_site_symmetry_3
_geom_angle_publ_flag
N1 Cu1 N1 126.9(3) . 10_456 ?
N1 Cu1 I1 94.87(16) . . ?
N1 Cu1 I1 111.91(14) 10_456 . ?
N1 Cu1 I1 111.91(14) . 9_455 ?
N1 Cu1 I1 94.87(16) 10_456 9_455 ?
I1 Cu1 I1 118.39(5) . 9_455 ?
Cu1 I1 Cu1 76.78(2) 14_554 . ?
C1 N1 N1 120.3(4) . 17_556 ?
C1 N1 Cu1 123.2(4) . . ?
N1 N1 Cu1 113.6(3) 17_556 . ?
N1 C1 C2 121.3(6) . . ?
N1 C1 C3 119.7(6) . . ?
C2 C1 C3 118.9(6) . . ?
C2 C2 C1 118.4(4) 31_556 . ?
C2 C2 C1 118.4(4) 31_556 23 ?
C1 C2 C1 123.2(8) . 23 ?
C4B C3 C4A 36.3(10) . . ?
C4B C3 C1 114.2(8) . . ?
C4A C3 C1 114.2(9) . . ?
C4A C5 C4B 33.7(10) . . ?
C4B C4A C3 71.0(11) . . ?
C4B C4A C3 71.0(11) . 23 ?
C3 C4A C3 116.3(14) . 23 ?
C4B C4A C5 74.1(17) . . ?
C3 C4A C5 108.1(10) . . ?
C3 C4A C5 108.1(10) 23 . ?
C4B C4A C6A 170(2) . . ?
C3 C4A C6A 104.5(11) . . ?
C3 C4A C6A 104.5(11) 23 . ?
C5 C4A C6A 115.5(17) . . ?
C4A C4B C3 72.7(11) . . ?
C4A C4B C3 72.7(11) . 23 ?
C3 C4B C3 118.0(13) . 23 ?
C4A C4B C6B 176(2) . . ?
C3 C4B C6B 105.4(12) . . ?
C3 C4B C6B 105.4(12) 23 . ?
C4A C4B C5 72.2(19) . . ?
C3 C4B C5 108.0(10) . . ?
C3 C4B C5 108.0(10) 23 . ?
C6B C4B C5 112.1(16) . . ?
C4B C6B C6B 144(2) . 31 ?
C4A C6A Cl1 174.5(18) . . ?
C4A C6A C7 139.2(18) . . ?
Cl1 C6A C7 46.2(13) . . ?
Cl2 C7 Cl2 51(2) 23 . ?
Cl2 C7 Cl1 136(2) 23 . ?
Cl2 C7 Cl1 136(2) . . ?
Cl2 C7 C6A 142.3(18) 23 . ?
Cl2 C7 C6A 142.3(18) . . ?
Cl1 C7 C6A 66.1(18) . . ?
Cl2 Cl2 C7 64.6(10) 23 . ?
C7 Cl1 C6A 67.6(18) . . ?

loop_
_geom_bond_atom_site_label_1
_geom_bond_atom_site_label_2
_geom_bond_distance
_geom_bond_site_symmetry_2
_geom_bond_publ_flag
Cu1 N1 2.048(6) . ?
Cu1 N1 2.048(6) 10_456 ?
Cu1 I1 2.6461(9) . ?
Cu1 I1 2.6462(9) 9_455 ?
I1 Cu1 2.6461(9) 14_554 ?
N1 C1 1.318(9) . ?
N1 N1 1.394(10) 17_556 ?
C1 C2 1.418(8) . ?
C1 C3 1.509(9) . ?
C2 C2 1.375(17) 31_556 ?
C2 C1 1.418(8) 23 ?
C3 C4B 1.472(12) . ?
C3 C4A 1.486(13) . ?
C5 C4A 1.58(2) . ?
C5 C4B 1.59(2) . ?
C4A C4B 0.92(3) . ?
C4A C3 1.486(13) 23 ?
C4A C6A 1.58(3) . ?
C4B C3 1.472(12) 23 ?
C4B C6B 1.53(3) . ?
C6B C6B 2.02(4) 31 ?
C6A Cl1 2.01(4) . ?
C6A C7 2.03(4) . ?
C7 Cl2 1.50(4) 23 ?
C7 Cl2 1.50(4) . ?
C7 Cl1 1.58(5) . ?
Cl2 Cl2 1.28(4) 23 ?
